data_7218849
loop_
_publ_author_name
'Li, Ya-Nan'
'Huo, Li-Hua'
'Yu, Yi-Zhe'
'Ge, Fa-Yuan'
'Deng, Zhao-Peng'
'Zhu, Zhi-Biao'
'Gao, Shan'

_publ_section_title
;
 Influence of solvents and assembly on the supramolecular patterns and
 luminescent properties of organic salts comprising
 4,4&#x2019;-dihydroxybiphenyl-3,3&#x2019;-disulfonate and
 triphenylmethanaminium
;
_journal_name_full 'RSC Adv.'
_journal_paper_doi 10.1039/C4RA12338G
_journal_year 2014
_chemical_formula_moiety 'C12 H8 O8 S2, 2(C19 H18 N), 2(C2 H6 O S)'
_chemical_formula_sum 'C54 H56 N2 O10 S4'
_chemical_formula_weight 1021.25
_chemical_name_systematic
; 
 ? 
;
_space_group_IT_number 2
_symmetry_cell_setting triclinic
_symmetry_space_group_name_Hall '-P 1'
_symmetry_space_group_name_H-M 'P -1'
_atom_sites_solution_hydrogens geom
_atom_sites_solution_primary direct
_atom_sites_solution_secondary difmap
_audit_creation_method SHELXL-97
_cell_angle_alpha 103.421(6)
_cell_angle_beta 107.836(7)
_cell_angle_gamma 94.705(7)
_cell_formula_units_Z 1
_cell_length_a 8.9446(8)
_cell_length_b 11.9700(10)
_cell_length_c 12.7475(8)
_cell_measurement_reflns_used 1979
_cell_measurement_temperature 295(2)
_cell_measurement_theta_max 27.50
_cell_measurement_theta_min 3.43
_cell_volume 1246.36(19)
_computing_cell_refinement
;
CrysAlis Pro (Agilent, 2013)
;
_computing_data_collection
;
CrysAlis Pro (Agilent, 2013)
;
_computing_data_reduction
;
CrysAlis Pro (Agilent, 2013)
;
_computing_molecular_graphics '(K. Brandenburg, Diamond 3.1, 2009)'
_computing_publication_material '(K. Brandenburg, Diamond 3.1, 2009)'
_computing_structure_refinement 'SHELXL-97 (Sheldrick, 1997)'
_computing_structure_solution 'SHELXS-97 (Sheldrick, 1990)'
_diffrn_ambient_temperature 295(2)
_diffrn_detector_area_resol_mean 16.1954
_diffrn_measured_fraction_theta_full 0.988
_diffrn_measured_fraction_theta_max 0.988
_diffrn_measurement_device_type 'Xcalibur, Eos'
_diffrn_measurement_method '\w scans'
_diffrn_radiation_monochromator graphite
_diffrn_radiation_source 'Enhance (Mo) X-ray Source'
_diffrn_radiation_type MoK\a
_diffrn_radiation_wavelength 0.71073
_diffrn_reflns_av_R_equivalents 0.0154
_diffrn_reflns_av_sigmaI/netI 0.0437
_diffrn_reflns_limit_h_max 11
_diffrn_reflns_limit_h_min -11
_diffrn_reflns_limit_k_max 15
_diffrn_reflns_limit_k_min -15
_diffrn_reflns_limit_l_max 10
_diffrn_reflns_limit_l_min -16
_diffrn_reflns_number 7453
_diffrn_reflns_theta_full 27.56
_diffrn_reflns_theta_max 27.56
_diffrn_reflns_theta_min 3.43
_exptl_absorpt_coefficient_mu 0.253
_exptl_absorpt_correction_T_max 0.9631
_exptl_absorpt_correction_T_min 0.9465
_exptl_absorpt_correction_type multi-scan
_exptl_absorpt_process_details
; 
CrysAlis Pro (Agilent, 2013)
Empirical absorption correction using spherical harmonics,
 implemented in SCALE3 ABSPACK scaling algorithm. 
;
_exptl_crystal_colour colorless
_exptl_crystal_density_diffrn 1.361
_exptl_crystal_density_method 'not measured'
_exptl_crystal_description prism
_exptl_crystal_F_000 538
_exptl_crystal_size_max 0.22
_exptl_crystal_size_mid 0.18
_exptl_crystal_size_min 0.15
_refine_diff_density_max 0.407
_refine_diff_density_min -0.775
_refine_diff_density_rms 0.061
_refine_ls_extinction_method none
_refine_ls_goodness_of_fit_ref 1.035
_refine_ls_hydrogen_treatment mixed
_refine_ls_matrix_type full
_refine_ls_number_parameters 330
_refine_ls_number_reflns 5697
_refine_ls_number_restraints 7
_refine_ls_restrained_S_all 1.035
_refine_ls_R_factor_all 0.0728
_refine_ls_R_factor_gt 0.0538
_refine_ls_shift/su_max 0.000
_refine_ls_shift/su_mean 0.000
_refine_ls_structure_factor_coef Fsqd
_refine_ls_weighting_details 'calc w=1/[\s^2^(Fo^2^)+(0.0698P)^2^+0.7940P] where P=(Fo^2^+2Fc^2^)/3'
_refine_ls_weighting_scheme calc
_refine_ls_wR_factor_gt 0.1404
_refine_ls_wR_factor_ref 0.1560
_reflns_number_gt 4365
_reflns_number_total 5697
_reflns_threshold_expression >2sigma(I)
_cod_data_source_file c4ra12338g2.cif
_cod_data_source_block 12
_cod_original_cell_volume 1246.36(17)
_cod_database_code 7218849

loop_
_symmetry_equiv_pos_as_xyz
'x, y, z'
'-x, -y, -z'

loop_
_atom_site_label
_atom_site_type_symbol
_atom_site_fract_x
_atom_site_fract_y
_atom_site_fract_z
_atom_site_U_iso_or_equiv
_atom_site_adp_type
_atom_site_occupancy
_atom_site_symmetry_multiplicity
_atom_site_calc_flag
_atom_site_refinement_flags
S1 S 0.40841(7) 0.64947(5) 0.33475(4) 0.02717(16) Uani 1 1 d .
S2 S 0.94038(10) 0.68073(7) 0.47214(7) 0.0517(2) Uani 1 1 d .
O1 O 0.4836(2) 0.75378(14) 0.43035(13) 0.0349(4) Uani 1 1 d .
O2 O 0.4499(2) 0.54589(15) 0.36996(15) 0.0416(5) Uani 1 1 d .
O3 O 0.2405(2) 0.64440(19) 0.28224(15) 0.0466(5) Uani 1 1 d .
O4 O 0.6539(3) 0.85107(17) 0.32730(17) 0.0531(6) Uani 1 1 d D
H4O H 0.610(4) 0.838(3) 0.375(3) 0.080 Uiso 1 1 d D
O5 O 0.8882(3) 0.61856(19) 0.5461(2) 0.0562(6) Uani 1 1 d .
N1 N 0.6588(2) 0.68325(16) 0.63215(15) 0.0250(4) Uani 1 1 d D
H1N1 H 0.7379(18) 0.667(2) 0.609(2) 0.037 Uiso 1 1 d D
H1N2 H 0.5891(19) 0.701(2) 0.5781(16) 0.037 Uiso 1 1 d D
H1N3 H 0.618(2) 0.6214(14) 0.643(2) 0.037 Uiso 1 1 d D
C1 C 0.7124(3) 0.78412(19) 0.73877(18) 0.0242(4) Uani 1 1 d .
C2 C 0.8351(3) 0.7521(2) 0.83646(18) 0.0261(5) Uani 1 1 d .
C3 C 0.8962(3) 0.8346(2) 0.9430(2) 0.0366(6) Uani 1 1 d .
H3A H 0.8630 0.9067 0.9522 0.044 Uiso 1 1 calc R
C4 C 1.0049(3) 0.8107(3) 1.0345(2) 0.0455(7) Uani 1 1 d .
H4A H 1.0453 0.8667 1.1047 0.055 Uiso 1 1 calc R
C5 C 1.0541(3) 0.7033(3) 1.0221(2) 0.0502(7) Uani 1 1 d .
H5A H 1.1268 0.6866 1.0840 0.060 Uiso 1 1 calc R
C6 C 0.9957(3) 0.6216(3) 0.9184(3) 0.0457(7) Uani 1 1 d .
H6A H 1.0289 0.5495 0.9102 0.055 Uiso 1 1 calc R
C7 C 0.8870(3) 0.6453(2) 0.8250(2) 0.0338(5) Uani 1 1 d .
H7A H 0.8491 0.5894 0.7547 0.041 Uiso 1 1 calc R
C8 C 0.7858(3) 0.88309(19) 0.70271(19) 0.0278(5) Uani 1 1 d .
C9 C 0.9474(3) 0.8983(2) 0.7191(2) 0.0346(5) Uani 1 1 d .
H9A H 1.0112 0.8534 0.7583 0.042 Uiso 1 1 calc R
C10 C 1.0154(4) 0.9792(2) 0.6779(2) 0.0443(7) Uani 1 1 d .
H10A H 1.1238 0.9876 0.6887 0.053 Uiso 1 1 calc R
C11 C 0.9230(4) 1.0469(2) 0.6213(3) 0.0523(8) Uani 1 1 d .
H11A H 0.9688 1.1025 0.5952 0.063 Uiso 1 1 calc R
C12 C 0.7623(4) 1.0321(2) 0.6032(3) 0.0504(7) Uani 1 1 d .
H12A H 0.6994 1.0777 0.5643 0.061 Uiso 1 1 calc R
C13 C 0.6935(3) 0.9500(2) 0.6423(2) 0.0383(6) Uani 1 1 d .
H13A H 0.5842 0.9395 0.6279 0.046 Uiso 1 1 calc R
C14 C 0.5684(3) 0.8065(2) 0.77773(19) 0.0305(5) Uani 1 1 d .
C15 C 0.5403(4) 0.9175(3) 0.8196(2) 0.0451(7) Uani 1 1 d .
H15A H 0.6030 0.9821 0.8173 0.054 Uiso 1 1 calc R
C16 C 0.4181(4) 0.9322(3) 0.8653(3) 0.0592(9) Uani 1 1 d .
H16A H 0.3975 1.0068 0.8907 0.071 Uiso 1 1 calc R
C17 C 0.3275(4) 0.8384(4) 0.8733(3) 0.0604(10) Uani 1 1 d .
H17A H 0.2486 0.8495 0.9064 0.073 Uiso 1 1 calc R
C18 C 0.3544(3) 0.7283(3) 0.8324(3) 0.0535(8) Uani 1 1 d .
H18A H 0.2929 0.6642 0.8369 0.064 Uiso 1 1 calc R
C19 C 0.4732(3) 0.7125(3) 0.7842(2) 0.0403(6) Uani 1 1 d .
H19A H 0.4895 0.6374 0.7557 0.048 Uiso 1 1 calc R
C20 C 0.4979(3) 0.65766(19) 0.23023(18) 0.0258(5) Uani 1 1 d .
C21 C 0.6070(3) 0.7520(2) 0.2396(2) 0.0341(5) Uani 1 1 d .
C22 C 0.6744(4) 0.7449(2) 0.1539(2) 0.0447(7) Uani 1 1 d .
H22A H 0.7479 0.8071 0.1586 0.054 Uiso 1 1 calc R
C23 C 0.6346(3) 0.6476(2) 0.0624(2) 0.0404(6) Uani 1 1 d .
H23A H 0.6836 0.6450 0.0074 0.048 Uiso 1 1 calc R
C24 C 0.5225(3) 0.5525(2) 0.04966(18) 0.0289(5) Uani 1 1 d .
C25 C 0.4558(3) 0.5610(2) 0.13554(18) 0.0284(5) Uani 1 1 d .
H25A H 0.3800 0.4998 0.1297 0.034 Uiso 1 1 calc R
C26 C 0.9045(4) 0.5768(3) 0.3409(3) 0.0589(8) Uani 1 1 d .
H26A H 0.9548 0.5112 0.3545 0.088 Uiso 1 1 calc R
H26B H 0.9472 0.6108 0.2928 0.088 Uiso 1 1 calc R
H26C H 0.7919 0.5515 0.3039 0.088 Uiso 1 1 calc R
C27 C 1.1503(4) 0.6964(3) 0.5232(3) 0.0558(8) Uani 1 1 d .
H27A H 1.1909 0.7464 0.5999 0.084 Uiso 1 1 calc R
H27B H 1.1928 0.7300 0.4747 0.084 Uiso 1 1 calc R
H27C H 1.1812 0.6214 0.5227 0.084 Uiso 1 1 calc R

loop_
_atom_site_aniso_label
_atom_site_aniso_U_11
_atom_site_aniso_U_22
_atom_site_aniso_U_33
_atom_site_aniso_U_23
_atom_site_aniso_U_13
_atom_site_aniso_U_12
S1 0.0325(3) 0.0289(3) 0.0202(3) 0.0051(2) 0.0108(2) 0.0021(2)
S2 0.0602(5) 0.0520(5) 0.0549(5) 0.0208(4) 0.0293(4) 0.0177(4)
O1 0.0478(10) 0.0295(9) 0.0250(8) 0.0021(7) 0.0140(8) 0.0017(8)
O2 0.0632(13) 0.0302(9) 0.0354(9) 0.0143(8) 0.0193(9) 0.0033(9)
O3 0.0324(10) 0.0723(14) 0.0337(10) 0.0102(9) 0.0125(8) 0.0073(9)
O4 0.0770(15) 0.0335(10) 0.0427(11) -0.0081(8) 0.0322(11) -0.0181(10)
O5 0.0647(14) 0.0587(13) 0.0714(14) 0.0293(11) 0.0469(12) 0.0256(11)
N1 0.0281(10) 0.0241(9) 0.0221(9) 0.0061(7) 0.0079(8) 0.0033(8)
C1 0.0245(11) 0.0231(11) 0.0232(10) 0.0042(8) 0.0074(9) 0.0030(9)
C2 0.0240(11) 0.0309(12) 0.0249(11) 0.0102(9) 0.0093(9) 0.0019(9)
C3 0.0371(14) 0.0384(14) 0.0303(12) 0.0061(10) 0.0086(10) 0.0036(11)
C4 0.0414(15) 0.0606(19) 0.0276(13) 0.0110(12) 0.0042(11) 0.0015(14)
C5 0.0392(15) 0.073(2) 0.0398(15) 0.0304(15) 0.0039(12) 0.0088(15)
C6 0.0437(16) 0.0494(17) 0.0485(16) 0.0268(14) 0.0101(13) 0.0148(13)
C7 0.0320(13) 0.0357(13) 0.0329(12) 0.0114(10) 0.0080(10) 0.0058(10)
C8 0.0343(12) 0.0216(11) 0.0246(11) 0.0046(9) 0.0081(9) 0.0000(9)
C9 0.0365(13) 0.0310(13) 0.0356(13) 0.0097(10) 0.0115(11) 0.0019(10)
C10 0.0462(16) 0.0378(15) 0.0495(16) 0.0123(12) 0.0197(13) -0.0050(12)
C11 0.073(2) 0.0346(15) 0.0526(17) 0.0177(13) 0.0251(16) -0.0053(14)
C12 0.067(2) 0.0355(15) 0.0504(17) 0.0238(13) 0.0126(15) 0.0109(14)
C13 0.0415(14) 0.0312(13) 0.0397(14) 0.0123(11) 0.0082(11) 0.0052(11)
C14 0.0275(12) 0.0377(13) 0.0241(11) 0.0055(10) 0.0068(9) 0.0087(10)
C15 0.0505(17) 0.0410(15) 0.0418(15) 0.0034(12) 0.0165(13) 0.0157(13)
C16 0.059(2) 0.071(2) 0.0463(17) 0.0000(16) 0.0218(15) 0.0345(18)
C17 0.0388(17) 0.104(3) 0.0403(16) 0.0115(17) 0.0183(13) 0.0260(18)
C18 0.0366(15) 0.080(2) 0.0475(17) 0.0177(16) 0.0199(13) 0.0070(15)
C19 0.0349(14) 0.0478(16) 0.0420(14) 0.0133(12) 0.0177(12) 0.0068(12)
C20 0.0304(11) 0.0262(11) 0.0224(10) 0.0078(9) 0.0104(9) 0.0045(9)
C21 0.0443(14) 0.0279(12) 0.0279(12) 0.0032(10) 0.0144(11) -0.0016(10)
C22 0.0560(17) 0.0355(14) 0.0406(14) 0.0009(11) 0.0263(13) -0.0165(12)
C23 0.0500(16) 0.0400(14) 0.0329(13) 0.0043(11) 0.0242(12) -0.0070(12)
C24 0.0327(12) 0.0306(12) 0.0233(11) 0.0058(10) 0.0118(9) -0.0001(10)
C25 0.0325(12) 0.0287(12) 0.0236(11) 0.0063(9) 0.0111(9) -0.0008(9)
C26 0.061(2) 0.065(2) 0.0516(18) 0.0167(16) 0.0165(16) 0.0195(17)
C27 0.0506(18) 0.069(2) 0.0530(18) 0.0157(16) 0.0262(15) 0.0050(16)

loop_
_atom_type_symbol
_atom_type_description
_atom_type_scat_dispersion_real
_atom_type_scat_dispersion_imag
_atom_type_scat_source
C C 0.0033 0.0016 'International Tables Vol C Tables 4.2.6.8 and 6.1.1.4'
H H 0.0000 0.0000 'International Tables Vol C Tables 4.2.6.8 and 6.1.1.4'
N N 0.0061 0.0033 'International Tables Vol C Tables 4.2.6.8 and 6.1.1.4'
O O 0.0106 0.0060 'International Tables Vol C Tables 4.2.6.8 and 6.1.1.4'
S S 0.1246 0.1234 'International Tables Vol C Tables 4.2.6.8 and 6.1.1.4'

loop_
_geom_angle_atom_site_label_1
_geom_angle_atom_site_label_2
_geom_angle_atom_site_label_3
_geom_angle
_geom_angle_site_symmetry_3
O3 S1 O2 113.71(12) .
O3 S1 O1 113.39(11) .
O2 S1 O1 110.09(10) .
O3 S1 C20 107.26(11) .
O2 S1 C20 105.73(11) .
O1 S1 C20 106.03(10) .
O5 S2 C26 106.28(16) .
O5 S2 C27 104.56(15) .
C26 S2 C27 98.17(16) .
C21 O4 H4O 105(3) .
C1 N1 H1N1 110.8(17) .
C1 N1 H1N2 109.8(17) .
H1N1 N1 H1N2 108.1(14) .
C1 N1 H1N3 112.1(17) .
H1N1 N1 H1N3 107.5(14) .
H1N2 N1 H1N3 108.5(14) .
N1 C1 C8 103.93(17) .
N1 C1 C2 110.04(17) .
C8 C1 C2 111.71(18) .
N1 C1 C14 108.53(17) .
C8 C1 C14 116.03(19) .
C2 C1 C14 106.52(17) .
C7 C2 C3 118.3(2) .
C7 C2 C1 123.6(2) .
C3 C2 C1 118.1(2) .
C4 C3 C2 121.0(3) .
C4 C3 H3A 119.5 .
C2 C3 H3A 119.5 .
C3 C4 C5 120.0(3) .
C3 C4 H4A 120.0 .
C5 C4 H4A 120.0 .
C6 C5 C4 119.7(3) .
C6 C5 H5A 120.1 .
C4 C5 H5A 120.1 .
C5 C6 C7 120.7(3) .
C5 C6 H6A 119.6 .
C7 C6 H6A 119.6 .
C2 C7 C6 120.2(2) .
C2 C7 H7A 119.9 .
C6 C7 H7A 119.9 .
C9 C8 C13 118.1(2) .
C9 C8 C1 119.3(2) .
C13 C8 C1 122.2(2) .
C10 C9 C8 121.1(2) .
C10 C9 H9A 119.5 .
C8 C9 H9A 119.5 .
C11 C10 C9 120.0(3) .
C11 C10 H10A 120.0 .
C9 C10 H10A 120.0 .
C10 C11 C12 119.7(3) .
C10 C11 H11A 120.1 .
C12 C11 H11A 120.1 .
C11 C12 C13 120.5(3) .
C11 C12 H12A 119.8 .
C13 C12 H12A 119.8 .
C12 C13 C8 120.7(3) .
C12 C13 H13A 119.7 .
C8 C13 H13A 119.7 .
C15 C14 C19 118.1(2) .
C15 C14 C1 122.8(2) .
C19 C14 C1 118.7(2) .
C14 C15 C16 120.0(3) .
C14 C15 H15A 120.0 .
C16 C15 H15A 120.0 .
C17 C16 C15 121.0(3) .
C17 C16 H16A 119.5 .
C15 C16 H16A 119.5 .
C18 C17 C16 119.4(3) .
C18 C17 H17A 120.3 .
C16 C17 H17A 120.3 .
C17 C18 C19 120.0(3) .
C17 C18 H18A 120.0 .
C19 C18 H18A 120.0 .
C18 C19 C14 121.4(3) .
C18 C19 H19A 119.3 .
C14 C19 H19A 119.3 .
C21 C20 C25 120.0(2) .
C21 C20 S1 123.86(17) .
C25 C20 S1 116.15(17) .
O4 C21 C20 124.6(2) .
O4 C21 C22 117.4(2) .
C20 C21 C22 118.0(2) .
C23 C22 C21 121.3(2) .
C23 C22 H22A 119.4 .
C21 C22 H22A 119.4 .
C22 C23 C24 121.8(2) .
C22 C23 H23A 119.1 .
C24 C23 H23A 119.1 .
C25 C24 C23 116.2(2) .
C25 C24 C24 121.6(3) 2_665
C23 C24 C24 122.2(3) 2_665
C24 C25 C20 122.6(2) .
C24 C25 H25A 118.7 .
C20 C25 H25A 118.7 .
S2 C26 H26A 109.5 .
S2 C26 H26B 109.5 .
H26A C26 H26B 109.5 .
S2 C26 H26C 109.5 .
H26A C26 H26C 109.5 .
H26B C26 H26C 109.5 .
S2 C27 H27A 109.5 .
S2 C27 H27B 109.5 .
H27A C27 H27B 109.5 .
S2 C27 H27C 109.5 .
H27A C27 H27C 109.5 .
H27B C27 H27C 109.5 .

loop_
_geom_bond_atom_site_label_1
_geom_bond_atom_site_label_2
_geom_bond_distance
_geom_bond_site_symmetry_2
S1 O3 1.4346(19) .
S1 O2 1.4521(18) .
S1 O1 1.4664(17) .
S1 C20 1.768(2) .
S2 O5 1.482(2) .
S2 C26 1.757(3) .
S2 C27 1.767(3) .
O4 C21 1.360(3) .
O4 H4O 0.85(3) .
N1 C1 1.510(3) .
N1 H1N1 0.86(3) .
N1 H1N2 0.86(3) .
N1 H1N3 0.86(3) .
C1 C8 1.535(3) .
C1 C2 1.535(3) .
C1 C14 1.537(3) .
C2 C7 1.386(3) .
C2 C3 1.397(3) .
C3 C4 1.376(4) .
C3 H3A 0.9300 .
C4 C5 1.383(4) .
C4 H4A 0.9300 .
C5 C6 1.366(4) .
C5 H5A 0.9300 .
C6 C7 1.391(4) .
C6 H6A 0.9300 .
C7 H7A 0.9300 .
C8 C9 1.386(3) .
C8 C13 1.386(3) .
C9 C10 1.385(4) .
C9 H9A 0.9300 .
C10 C11 1.370(4) .
C10 H10A 0.9300 .
C11 C12 1.373(5) .
C11 H11A 0.9300 .
C12 C13 1.382(4) .
C12 H12A 0.9300 .
C13 H13A 0.9300 .
C14 C15 1.387(4) .
C14 C19 1.388(4) .
C15 C16 1.392(4) .
C15 H15A 0.9300 .
C16 C17 1.371(5) .
C16 H16A 0.9300 .
C17 C18 1.370(5) .
C17 H17A 0.9300 .
C18 C19 1.386(4) .
C18 H18A 0.9300 .
C19 H19A 0.9300 .
C20 C21 1.388(3) .
C20 C25 1.392(3) .
C21 C22 1.389(3) .
C22 C23 1.375(4) .
C22 H22A 0.9300 .
C23 C24 1.398(3) .
C23 H23A 0.9300 .
C24 C25 1.386(3) .
C24 C24 1.487(4) 2_665
C25 H25A 0.9300 .
C26 H26A 0.9600 .
C26 H26B 0.9600 .
C26 H26C 0.9600 .
C27 H27A 0.9600 .
C27 H27B 0.9600 .
C27 H27C 0.9600 .

loop_
_geom_hbond_atom_site_label_D
_geom_hbond_atom_site_label_H
_geom_hbond_atom_site_label_A
_geom_hbond_distance_DH
_geom_hbond_distance_HA
_geom_hbond_distance_DA
_geom_hbond_angle_DHA
_geom_hbond_site_symmetry_A
O4 H4O O1 0.85(3) 1.853(18) 2.654(3) 156(4) .
N1 H1N1 O5 0.86(3) 1.836(10) 2.695(3) 173(2) .
N1 H1N2 O1 0.86(3) 2.097(11) 2.923(3) 161.4(19) .
N1 H1N3 O2 0.86(3) 1.997(13) 2.825(3) 162(2) 2_666

loop_
_geom_torsion_atom_site_label_1
_geom_torsion_atom_site_label_2
_geom_torsion_atom_site_label_3
_geom_torsion_atom_site_label_4
_geom_torsion
_geom_torsion_site_symmetry_1
_geom_torsion_site_symmetry_4
N1 C1 C2 C7 0.4(3) . .
C8 C1 C2 C7 -114.5(2) . .
C14 C1 C2 C7 117.8(2) . .
N1 C1 C2 C3 -178.87(19) . .
C8 C1 C2 C3 66.2(3) . .
C14 C1 C2 C3 -61.4(3) . .
C7 C2 C3 C4 -0.2(4) . .
C1 C2 C3 C4 179.1(2) . .
C2 C3 C4 C5 -0.6(4) . .
C3 C4 C5 C6 0.7(4) . .
C4 C5 C6 C7 0.0(5) . .
C3 C2 C7 C6 0.9(4) . .
C1 C2 C7 C6 -178.4(2) . .
C5 C6 C7 C2 -0.8(4) . .
N1 C1 C8 C9 -91.6(2) . .
C2 C1 C8 C9 27.0(3) . .
C14 C1 C8 C9 149.3(2) . .
N1 C1 C8 C13 80.8(3) . .
C2 C1 C8 C13 -160.6(2) . .
C14 C1 C8 C13 -38.2(3) . .
C13 C8 C9 C10 1.0(4) . .
C1 C8 C9 C10 173.8(2) . .
C8 C9 C10 C11 0.9(4) . .
C9 C10 C11 C12 -1.6(4) . .
C10 C11 C12 C13 0.4(5) . .
C11 C12 C13 C8 1.5(4) . .
C9 C8 C13 C12 -2.2(4) . .
C1 C8 C13 C12 -174.7(2) . .
N1 C1 C14 C15 -140.1(2) . .
C8 C1 C14 C15 -23.6(3) . .
C2 C1 C14 C15 101.5(3) . .
N1 C1 C14 C19 47.8(3) . .
C8 C1 C14 C19 164.3(2) . .
C2 C1 C14 C19 -70.6(3) . .
C19 C14 C15 C16 -0.8(4) . .
C1 C14 C15 C16 -172.9(2) . .
C14 C15 C16 C17 2.3(5) . .
C15 C16 C17 C18 -2.2(5) . .
C16 C17 C18 C19 0.6(5) . .
C17 C18 C19 C14 0.9(4) . .
C15 C14 C19 C18 -0.8(4) . .
C1 C14 C19 C18 171.7(2) . .
O3 S1 C20 C21 116.7(2) . .
O2 S1 C20 C21 -121.6(2) . .
O1 S1 C20 C21 -4.7(2) . .
O3 S1 C20 C25 -64.7(2) . .
O2 S1 C20 C25 56.9(2) . .
O1 S1 C20 C25 173.82(18) . .
C25 C20 C21 O4 178.8(2) . .
S1 C20 C21 O4 -2.7(4) . .
C25 C20 C21 C22 -1.7(4) . .
S1 C20 C21 C22 176.8(2) . .
O4 C21 C22 C23 179.6(3) . .
C20 C21 C22 C23 0.1(4) . .
C21 C22 C23 C24 1.3(5) . .
C22 C23 C24 C25 -1.1(4) . .
C22 C23 C24 C24 179.4(3) . 2_665
C23 C24 C25 C20 -0.6(4) . .
C24 C24 C25 C20 178.9(3) 2_665 .
C21 C20 C25 C24 2.0(4) . .
S1 C20 C25 C24 -176.63(19) . .
